data_7710309
loop_
_publ_author_name
'Bhar, Kishalay'
'Guo, Wenbin'
'Gonidec, Mathieu'
'Nikhil Raj M, Venkata'
'Bhatt, Surabhi'
'Perdih, Franc'
'Guionneau, Philippe'
'Chastanet, Guillaume'
'Sharma, Anuj K.'

_publ_section_title
;
 High temperature spin crossover behaviour of mononuclear
 bis-(thiocyanato)iron(II) complexes with judiciously designed bidentate
 N-donor Schiff bases with varying substituents.
;
_journal_issue 24
_journal_name_full 'Dalton transactions (Cambridge, England : 2003)'
_journal_page_first 9302
_journal_page_last 9313
_journal_paper_doi 10.1039/d2dt00416j
_journal_volume 51
_journal_year 2022
_chemical_formula_moiety '2(C38 H26 Cl2 Fe N6 S2)'
_chemical_formula_sum 'C76 H52 Cl4 Fe2 N12 S4'
_chemical_formula_weight 1515.03
_space_group_crystal_system tetragonal
_space_group_IT_number 96
_space_group_name_Hall 'P 4nw 2abw'
_space_group_name_H-M_alt 'P 43 21 2'
_atom_sites_solution_hydrogens difmap
_atom_sites_solution_primary direct
_audit_creation_date 2019-07-07
_audit_creation_method
;
Olex2 1.2
(compiled 2017.08.10 svn.r3458 for OlexSys, GUI svn.r5381)
;
_audit_update_record
;
2020-01-24 deposited with the CCDC.	2022-05-24 downloaded from the CCDC.
;
_cell_angle_alpha 90
_cell_angle_beta 90
_cell_angle_gamma 90
_cell_formula_units_Z 2
_cell_length_a 17.6740(7)
_cell_length_b 17.6740(7)
_cell_length_c 12.5284(6)
_cell_measurement_reflns_used 9314
_cell_measurement_temperature 400(2)
_cell_measurement_theta_max 26.67
_cell_measurement_theta_min 2.30
_cell_volume 3913.5(3)
_computing_cell_refinement 'SAINT v8.34A (Bruker, 2013)'
_computing_data_reduction 'SAINT v8.34A (Bruker, 2013)'
_computing_molecular_graphics 'Olex2 (Dolomanov et al., 2009)'
_computing_publication_material 'Olex2 (Dolomanov et al., 2009)'
_computing_structure_refinement 'ShelXL (Sheldrick, 2015)'
_computing_structure_solution 'ShelXS (Sheldrick, 2008)'
_diffrn_ambient_temperature 398.15
_diffrn_measured_fraction_theta_full 1.000
_diffrn_measured_fraction_theta_max 1.000
_diffrn_measurement_device_type 'Bruker APEX-II CCD'
_diffrn_measurement_method '\f and \w scans'
_diffrn_radiation_type MoK\a
_diffrn_radiation_wavelength 0.71073
_diffrn_reflns_av_R_equivalents 0.0500
_diffrn_reflns_av_unetI/netI 0.0244
_diffrn_reflns_Laue_measured_fraction_full 1.000
_diffrn_reflns_Laue_measured_fraction_max 1.000
_diffrn_reflns_limit_h_max 22
_diffrn_reflns_limit_h_min -22
_diffrn_reflns_limit_k_max 22
_diffrn_reflns_limit_k_min -22
_diffrn_reflns_limit_l_max 15
_diffrn_reflns_limit_l_min -14
_diffrn_reflns_number 81266
_diffrn_reflns_point_group_measured_fraction_full 1.000
_diffrn_reflns_point_group_measured_fraction_max 1.000
_diffrn_reflns_theta_full 25.242
_diffrn_reflns_theta_max 26.372
_diffrn_reflns_theta_min 1.992
_diffrn_standards_number 0
_exptl_absorpt_coefficient_mu 0.662
_exptl_absorpt_correction_T_max 0.7454
_exptl_absorpt_correction_T_min 0.6546
_exptl_absorpt_correction_type multi-scan
_exptl_absorpt_process_details
;
SADABS-2012/1 (Bruker,2012) was used for absorption correction.
wR2(int) was 0.0815 before and 0.0589 after correction.
The Ratio of minimum to maximum transmission is 0.8782.
The \l/2 correction factor is 0.0015.
;
_exptl_crystal_colour black
_exptl_crystal_density_diffrn 1.286
_exptl_crystal_density_method 'not measured'
_exptl_crystal_description block
_exptl_crystal_F_000 1552
_exptl_crystal_size_max 0.2
_exptl_crystal_size_mid 0.06
_exptl_crystal_size_min 0.06
_exptl_transmission_factor_max 0.7454
_exptl_transmission_factor_min 0.6546
_refine_diff_density_max 0.325
_refine_diff_density_min -0.211
_refine_diff_density_rms 0.040
_refine_ls_abs_structure_details
;
 Flack x determined using 883 quotients [(I+)-(I-)]/[(I+)+(I-)]
 (Parsons, Flack and Wagner, Acta Cryst. B69 (2013) 249-259).
;
_refine_ls_abs_structure_Flack 0.004(5)
_refine_ls_extinction_method none
_refine_ls_goodness_of_fit_ref 1.049
_refine_ls_hydrogen_treatment noref
_refine_ls_matrix_type full
_refine_ls_number_parameters 222
_refine_ls_number_reflns 4005
_refine_ls_number_restraints 0
_refine_ls_restrained_S_all 1.049
_refine_ls_R_factor_all 0.0921
_refine_ls_R_factor_gt 0.0523
_refine_ls_shift/su_max 0.000
_refine_ls_shift/su_mean 0.000
_refine_ls_structure_factor_coef Fsqd
_refine_ls_weighting_details 'w=1/[\s^2^(Fo^2^)+(0.0530P)^2^+2.2474P] where P=(Fo^2^+2Fc^2^)/3'
_refine_ls_weighting_scheme calc
_refine_ls_wR_factor_gt 0.1217
_refine_ls_wR_factor_ref 0.1466
_reflns_Friedel_coverage 0.727
_reflns_Friedel_fraction_full 1.000
_reflns_Friedel_fraction_max 1.000
_reflns_number_gt 2602
_reflns_number_total 4005
_reflns_threshold_expression 'I > 2\s(I)'
_cod_data_source_file d2dt00416j2.cif
_cod_data_source_block askb400_0ma
_cod_depositor_comments 'Adding full bibliography for 7710305--7710325.cif.'
_cod_original_cell_volume 3913.5(4)
_cod_database_code 7710309
_shelx_shelxl_version_number 2014/7
_shelx_space_group_comment
;
The symmetry employed for this shelxl refinement is uniquely defined
by the following loop, which should always be used as a source of
symmetry information in preference to the above space-group names.
They are only intended as comments.
;
_shelx_estimated_absorpt_t_max 0.961
_shelx_estimated_absorpt_t_min 0.879
_olex2_refinement_description
;
1. Others
 Fixed Uiso: H1(0.061) H2(0.077) H3(0.082) H4(0.07) H8(0.073) H9(0.091)
 H10(0.09) H11(0.087) H12(0.074) H14(0.068) H15(0.078) H17(0.071) H18(0.059)
 Fixed X: H1(0.484739) H2(0.447439) H3(0.31967) H4(0.23198) H8(0.162821)
 H9(0.03278) H10(-0.03135) H11(0.03292) H12(0.16279) H14(0.26809) H15(0.21021)
 H17(0.1734) H18(0.22841)
 Fixed Y: H1(0.42205) H2(0.436568) H3(0.439528) H4(0.4297) H8(0.522381)
 H9(0.52702) H10(0.42599) H11(0.32227) H12(0.316429) H14(0.50787) H15(0.49229)
 H17(0.274488) H18(0.289669)
 Fixed Z: Fe1(0.5) H1(0.276039) H2(0.097301) H3(0.05576) H4(0.19683)
 H8(0.464729) H9(0.443589) H10(0.37359) H11(0.3127) H12(0.33168) H14(0.65691)
 H15(0.82569) H17(0.760241) H18(0.58906)
;
_olex2_submission_special_instructions 'No special instructions were received'

loop_
_space_group_symop_operation_xyz
'x, y, z'
'-y+1/2, x+1/2, z+3/4'
'-x, -y, z+1/2'
'y+1/2, -x+1/2, z+1/4'
'x+1/2, -y+1/2, -z+1/4'
'y, x, -z'
'-x+1/2, y+1/2, -z+3/4'
'-y, -x, -z+1/2'

loop_
_atom_site_label
_atom_site_type_symbol
_atom_site_fract_x
_atom_site_fract_y
_atom_site_fract_z
_atom_site_U_iso_or_equiv
_atom_site_adp_type
_atom_site_occupancy
_atom_site_site_symmetry_order
_atom_site_calc_flag
_atom_site_refinement_flags_posn
_atom_site_refinement_flags_adp
_atom_site_refinement_flags_occupancy
_atom_site_disorder_assembly
_atom_site_disorder_group
Fe1 Fe 0.41363(5) 0.41363(5) 0.5000 0.0740(4) Uani 1 2 d S T P . .
Cl1 Cl 0.14922(18) 0.3722(2) 0.92422(17) 0.1731(13) Uani 1 1 d . . . . .
S1 S 0.67733(16) 0.38990(18) 0.4317(3) 0.1854(16) Uani 1 1 d . . . . .
N1 N 0.3818(2) 0.4205(3) 0.3380(3) 0.0712(12) Uani 1 1 d . . . . .
N2 N 0.2924(2) 0.4109(2) 0.5021(3) 0.0616(9) Uani 1 1 d . . . . .
N3 N 0.5269(3) 0.4106(3) 0.4696(5) 0.0986(16) Uani 1 1 d . . . . .
C1 C 0.4290(3) 0.4257(4) 0.2556(5) 0.0874(16) Uani 1 1 d . . . . .
H1 H 0.4847 0.4220 0.2760 0.061 Uiso 1 1 d . . . . .
C2 C 0.4052(4) 0.4326(5) 0.1524(5) 0.117(3) Uani 1 1 d . . . . .
H2 H 0.4474 0.4366 0.0973 0.077 Uiso 1 1 d . . . . .
C3 C 0.3312(5) 0.4348(6) 0.1317(5) 0.129(3) Uani 1 1 d . . . . .
H3 H 0.3197 0.4395 0.0558 0.082 Uiso 1 1 d . . . . .
C4 C 0.2805(4) 0.4289(5) 0.2156(5) 0.110(3) Uani 1 1 d . . . . .
H4 H 0.2320 0.4297 0.1968 0.070 Uiso 1 1 d . . . . .
C5 C 0.3078(3) 0.4214(3) 0.3173(4) 0.0696(14) Uani 1 1 d . . . . .
C6 C 0.2580(3) 0.4161(3) 0.4124(4) 0.0639(12) Uani 1 1 d . . . . .
C7 C 0.1740(3) 0.4186(4) 0.3990(4) 0.0708(14) Uani 1 1 d . . . . .
C8 C 0.1350(4) 0.4817(4) 0.4278(6) 0.0923(19) Uani 1 1 d . . . . .
H8 H 0.1628 0.5224 0.4647 0.073 Uiso 1 1 d . . . . .
C9 C 0.0570(5) 0.4845(6) 0.4141(7) 0.116(3) Uani 1 1 d . . . . .
H9 H 0.0328 0.5270 0.4436 0.091 Uiso 1 1 d . . . . .
C10 C 0.0207(4) 0.4228(6) 0.3724(7) 0.112(3) Uani 1 1 d . . . . .
H10 H -0.0314 0.4260 0.3736 0.090 Uiso 1 1 d . . . . .
C11 C 0.0583(5) 0.3625(5) 0.3423(7) 0.112(3) Uani 1 1 d . . . . .
H11 H 0.0329 0.3223 0.3127 0.087 Uiso 1 1 d . . . . .
C12 C 0.1360(4) 0.3590(4) 0.3555(6) 0.097(2) Uani 1 1 d . . . . .
H12 H 0.1628 0.3164 0.3317 0.074 Uiso 1 1 d . . . . .
C13 C 0.2510(3) 0.4034(3) 0.6001(4) 0.0666(13) Uani 1 1 d . . . . .
C14 C 0.2461(4) 0.4621(4) 0.6696(5) 0.0913(19) Uani 1 1 d . . . . .
H14 H 0.2681 0.5079 0.6569 0.068 Uiso 1 1 d . . . . .
C15 C 0.2145(5) 0.4533(5) 0.7694(6) 0.104(2) Uani 1 1 d . . . . .
H15 H 0.2102 0.4923 0.8257 0.078 Uiso 1 1 d . . . . .
C16 C 0.1877(4) 0.3841(5) 0.7987(5) 0.099(2) Uani 1 1 d . . . . .
C17 C 0.1919(4) 0.3244(4) 0.7305(6) 0.0944(19) Uani 1 1 d . . . . .
H17 H 0.1734 0.2745 0.7602 0.071 Uiso 1 1 d . . . . .
C18 C 0.2235(4) 0.3345(3) 0.6309(5) 0.0797(16) Uani 1 1 d . . . . .
H18 H 0.2284 0.2897 0.5891 0.059 Uiso 1 1 d . . . . .
C19 C 0.5892(4) 0.4009(3) 0.4547(6) 0.0950(19) Uani 1 1 d . . . . .

loop_
_atom_site_aniso_label
_atom_site_aniso_U_11
_atom_site_aniso_U_22
_atom_site_aniso_U_33
_atom_site_aniso_U_23
_atom_site_aniso_U_13
_atom_site_aniso_U_12
Fe1 0.0779(5) 0.0779(5) 0.0664(6) 0.0058(4) -0.0058(4) -0.0025(6)
Cl1 0.189(3) 0.239(3) 0.0918(14) -0.0188(17) 0.0603(16) -0.046(2)
S1 0.1032(17) 0.152(2) 0.301(5) 0.022(3) 0.019(2) 0.0114(16)
N1 0.061(2) 0.079(3) 0.074(3) 0.011(2) 0.002(2) -0.007(2)
N2 0.068(2) 0.054(2) 0.063(2) 0.002(2) 0.001(2) -0.0035(19)
N3 0.095(4) 0.085(4) 0.116(4) 0.003(3) -0.020(3) 0.001(3)
C1 0.075(4) 0.106(5) 0.081(4) 0.019(4) 0.007(3) -0.004(3)
C2 0.089(5) 0.183(8) 0.079(4) 0.032(4) 0.019(4) -0.009(5)
C3 0.105(6) 0.212(10) 0.070(4) 0.043(5) 0.008(4) 0.008(6)
C4 0.075(4) 0.180(8) 0.074(4) 0.029(5) -0.008(3) 0.010(5)
C5 0.072(3) 0.074(3) 0.063(3) 0.012(3) -0.002(3) -0.003(3)
C6 0.066(3) 0.054(3) 0.072(3) 0.009(3) -0.005(3) 0.000(3)
C7 0.071(3) 0.078(4) 0.064(3) 0.011(3) -0.001(3) -0.006(3)
C8 0.082(5) 0.103(5) 0.092(4) -0.007(4) -0.008(4) 0.011(4)
C9 0.105(6) 0.138(7) 0.105(6) -0.015(5) 0.005(5) 0.049(5)
C10 0.079(5) 0.154(8) 0.104(5) 0.018(6) 0.002(4) 0.006(5)
C11 0.095(6) 0.119(7) 0.122(6) 0.014(5) -0.016(5) -0.039(5)
C12 0.087(5) 0.088(5) 0.117(5) 0.005(4) -0.015(4) 0.002(4)
C13 0.066(3) 0.073(4) 0.061(3) 0.001(3) -0.001(2) -0.003(3)
C14 0.097(5) 0.084(4) 0.093(4) -0.014(4) 0.019(4) -0.020(3)
C15 0.117(6) 0.113(6) 0.081(4) -0.036(4) 0.023(4) -0.013(4)
C16 0.093(5) 0.135(6) 0.070(4) -0.010(4) 0.017(3) -0.013(4)
C17 0.091(5) 0.095(5) 0.097(5) 0.011(4) 0.024(4) -0.006(3)
C18 0.083(4) 0.078(4) 0.077(4) -0.008(3) 0.016(3) -0.005(3)
C19 0.094(5) 0.065(4) 0.126(5) 0.011(3) -0.020(4) -0.001(4)

loop_
_atom_type_symbol
_atom_type_description
_atom_type_scat_dispersion_real
_atom_type_scat_dispersion_imag
_atom_type_scat_source
C C 0.0033 0.0016 'International Tables Vol C Tables 4.2.6.8 and 6.1.1.4'
H H 0.0000 0.0000 'International Tables Vol C Tables 4.2.6.8 and 6.1.1.4'
Cl Cl 0.1484 0.1585 'International Tables Vol C Tables 4.2.6.8 and 6.1.1.4'
Fe Fe 0.3463 0.8444 'International Tables Vol C Tables 4.2.6.8 and 6.1.1.4'
N N 0.0061 0.0033 'International Tables Vol C Tables 4.2.6.8 and 6.1.1.4'
S S 0.1246 0.1234 'International Tables Vol C Tables 4.2.6.8 and 6.1.1.4'

loop_
_geom_angle_atom_site_label_1
_geom_angle_atom_site_label_2
_geom_angle_atom_site_label_3
_geom_angle
_geom_angle_site_symmetry_1
_geom_angle_site_symmetry_3
_geom_angle_publ_flag
N1 Fe1 N1 163.0(2) 6_556 . ?
N1 Fe1 N2 92.29(17) . 6_556 ?
N1 Fe1 N2 75.33(16) . . ?
N1 Fe1 N2 75.33(16) 6_556 6_556 ?
N1 Fe1 N2 92.29(17) 6_556 . ?
N2 Fe1 N2 87.5(2) 6_556 . ?
N3 Fe1 N1 96.7(2) . 6_556 ?
N3 Fe1 N1 94.8(2) . . ?
N3 Fe1 N1 96.7(2) 6_556 . ?
N3 Fe1 N1 94.8(2) 6_556 6_556 ?
N3 Fe1 N2 89.6(2) 6_556 . ?
N3 Fe1 N2 169.6(2) 6_556 6_556 ?
N3 Fe1 N2 89.6(2) . 6_556 ?
N3 Fe1 N2 169.6(2) . . ?
N3 Fe1 N3 94.9(3) . 6_556 ?
C1 N1 Fe1 125.8(4) . . ?
C1 N1 C5 117.6(5) . . ?
C5 N1 Fe1 116.7(3) . . ?
C6 N2 Fe1 117.5(3) . . ?
C6 N2 C13 121.0(4) . . ?
C13 N2 Fe1 121.4(3) . . ?
C19 N3 Fe1 172.7(6) . . ?
N1 C1 C2 123.3(6) . . ?
C3 C2 C1 119.3(6) . . ?
C2 C3 C4 119.0(6) . . ?
C5 C4 C3 119.0(6) . . ?
N1 C5 C4 121.8(5) . . ?
N1 C5 C6 115.2(4) . . ?
C4 C5 C6 123.0(5) . . ?
N2 C6 C5 115.3(5) . . ?
N2 C6 C7 124.9(5) . . ?
C5 C6 C7 119.8(4) . . ?
C8 C7 C6 119.9(6) . . ?
C8 C7 C12 119.3(6) . . ?
C12 C7 C6 120.8(6) . . ?
C7 C8 C9 119.9(7) . . ?
C10 C9 C8 119.0(7) . . ?
C11 C10 C9 121.3(7) . . ?
C10 C11 C12 120.3(8) . . ?
C7 C12 C11 120.2(7) . . ?
C14 C13 N2 120.7(5) . . ?
C14 C13 C18 118.5(5) . . ?
C18 C13 N2 120.4(5) . . ?
C13 C14 C15 121.4(6) . . ?
C16 C15 C14 119.1(6) . . ?
C15 C16 Cl1 119.4(6) . . ?
C17 C16 Cl1 120.0(6) . . ?
C17 C16 C15 120.6(6) . . ?
C16 C17 C18 119.4(6) . . ?
C13 C18 C17 121.0(6) . . ?
N3 C19 S1 178.1(6) . . ?

loop_
_geom_bond_atom_site_label_1
_geom_bond_atom_site_label_2
_geom_bond_distance
_geom_bond_site_symmetry_2
_geom_bond_publ_flag
Fe1 N1 2.109(4) 6_556 ?
Fe1 N1 2.109(4) . ?
Fe1 N2 2.144(4) . ?
Fe1 N2 2.144(4) 6_556 ?
Fe1 N3 2.039(6) 6_556 ?
Fe1 N3 2.039(6) . ?
Cl1 C16 1.726(6) . ?
S1 C19 1.595(8) . ?
N1 C1 1.330(7) . ?
N1 C5 1.335(7) . ?
N2 C6 1.281(6) . ?
N2 C13 1.435(6) . ?
N3 C19 1.130(8) . ?
C1 C2 1.364(9) . ?
C2 C3 1.334(10) . ?
C3 C4 1.385(9) . ?
C4 C5 1.370(8) . ?
C5 C6 1.484(7) . ?
C6 C7 1.494(7) . ?
C7 C8 1.360(9) . ?
C7 C12 1.364(9) . ?
C8 C9 1.390(10) . ?
C9 C10 1.369(11) . ?
C10 C11 1.312(11) . ?
C11 C12 1.385(10) . ?
C13 C14 1.357(8) . ?
C13 C18 1.367(8) . ?
C14 C15 1.379(9) . ?
C15 C16 1.362(10) . ?
C16 C17 1.360(9) . ?
C17 C18 1.378(8) . ?

loop_
_geom_torsion_atom_site_label_1
_geom_torsion_atom_site_label_2
_geom_torsion_atom_site_label_3
_geom_torsion_atom_site_label_4
_geom_torsion
_geom_torsion_site_symmetry_1
_geom_torsion_site_symmetry_2
_geom_torsion_site_symmetry_3
_geom_torsion_site_symmetry_4
_geom_torsion_publ_flag
Fe1 N1 C1 C2 -177.7(6) . . . . ?
Fe1 N1 C5 C4 177.2(6) . . . . ?
Fe1 N1 C5 C6 -1.0(6) . . . . ?
Fe1 N2 C6 C5 1.5(6) . . . . ?
Fe1 N2 C6 C7 -177.2(4) . . . . ?
Fe1 N2 C13 C14 73.3(7) . . . . ?
Fe1 N2 C13 C18 -99.0(5) . . . . ?
Cl1 C16 C17 C18 -179.3(6) . . . . ?
N1 C1 C2 C3 0.5(13) . . . . ?
N1 C5 C6 N2 -0.3(7) . . . . ?
N1 C5 C6 C7 178.4(5) . . . . ?
N2 C6 C7 C8 72.1(8) . . . . ?
N2 C6 C7 C12 -109.7(7) . . . . ?
N2 C13 C14 C15 -172.2(6) . . . . ?
N2 C13 C18 C17 172.0(6) . . . . ?
C1 N1 C5 C4 -1.3(9) . . . . ?
C1 N1 C5 C6 -179.5(5) . . . . ?
C1 C2 C3 C4 -1.0(15) . . . . ?
C2 C3 C4 C5 0.4(15) . . . . ?
C3 C4 C5 N1 0.8(13) . . . . ?
C3 C4 C5 C6 178.9(7) . . . . ?
C4 C5 C6 N2 -178.5(7) . . . . ?
C4 C5 C6 C7 0.2(10) . . . . ?
C5 N1 C1 C2 0.7(10) . . . . ?
C5 C6 C7 C8 -106.5(7) . . . . ?
C5 C6 C7 C12 71.7(7) . . . . ?
C6 N2 C13 C14 -107.0(7) . . . . ?
C6 N2 C13 C18 80.7(7) . . . . ?
C6 C7 C8 C9 179.2(7) . . . . ?
C6 C7 C12 C11 -179.2(6) . . . . ?
C7 C8 C9 C10 0.6(13) . . . . ?
C8 C7 C12 C11 -1.0(10) . . . . ?
C8 C9 C10 C11 -2.2(14) . . . . ?
C9 C10 C11 C12 2.3(14) . . . . ?
C10 C11 C12 C7 -0.6(13) . . . . ?
C12 C7 C8 C9 1.0(11) . . . . ?
C13 N2 C6 C5 -178.3(5) . . . . ?
C13 N2 C6 C7 3.0(8) . . . . ?
C13 C14 C15 C16 0.1(12) . . . . ?
C14 C13 C18 C17 -0.4(10) . . . . ?
C14 C15 C16 Cl1 179.0(6) . . . . ?
C14 C15 C16 C17 -0.1(12) . . . . ?
C15 C16 C17 C18 -0.1(12) . . . . ?
C16 C17 C18 C13 0.4(10) . . . . ?
C18 C13 C14 C15 0.2(11) . . . . ?
